data_4074501
loop_
_publ_author_name
'Song, Li-Cheng'
'Gao, Jie'
'Wang, Hu-Ting'
'Hua, Yu-Juan'
'Fan, Hong-Tao'
'Zhang, Xiao-Guang'
'Hu, Qing-Mei'

_publ_section_title
;
 Synthesis and Structural Characterization of Metallocrown Ethers
 Containing Butterfly Fe2S2Cluster Cores. Biomimetic Hydrogen Evolution
 Catalyzed by Fe2(\m-SCH2CH2OCH2CH2S-\m)(CO)6
;
_journal_issue 24
_journal_name_full Organometallics
_journal_page_first 5724
_journal_paper_doi 10.1021/om060711r
_journal_volume 25
_journal_year 2006
_chemical_formula_sum 'C32 H40 Fe4 N0 O20 S4'
_chemical_formula_weight 1096.28
_chemical_name_systematic
; 
 ? 
;
_space_group_IT_number 15
_symmetry_cell_setting monoclinic
_symmetry_space_group_name_Hall '-C 2yc'
_symmetry_space_group_name_H-M 'C 1 2/c 1'
_atom_sites_solution_hydrogens geom
_atom_sites_solution_primary direct
_atom_sites_solution_secondary difmap
_audit_creation_method SHELXL-97
_cell_angle_alpha 90.00
_cell_angle_beta 94.437(13)
_cell_angle_gamma 90.00
_cell_formula_units_Z 4
_cell_length_a 24.931(10)
_cell_length_b 8.330(3)
_cell_length_c 22.685(9)
_cell_measurement_temperature 293(2)
_cell_volume 4697(3)
_computing_cell_refinement 'Bruker SMART'
_computing_data_collection 'Bruker SMART'
_computing_data_reduction 'Bruker SHELXTL'
_computing_molecular_graphics 'Bruker SHELXTL'
_computing_publication_material 'Bruker SHELXTL'
_computing_structure_refinement 'SHELXL-97 (Sheldrick, 1997)'
_computing_structure_solution 'SHELXS-97 (Sheldrick, 1990)'
_diffrn_ambient_temperature 293(2)
_diffrn_measured_fraction_theta_full 1.000
_diffrn_measured_fraction_theta_max 1.000
_diffrn_measurement_device_type 'CCD area detector'
_diffrn_measurement_method 'phi and omega scans'
_diffrn_radiation_monochromator graphite
_diffrn_radiation_source 'fine-focus sealed tube'
_diffrn_radiation_type MoK\a
_diffrn_radiation_wavelength 0.71073
_diffrn_reflns_av_R_equivalents 0.0585
_diffrn_reflns_av_sigmaI/netI 0.0831
_diffrn_reflns_limit_h_max 20
_diffrn_reflns_limit_h_min -29
_diffrn_reflns_limit_k_max 9
_diffrn_reflns_limit_k_min -9
_diffrn_reflns_limit_l_max 26
_diffrn_reflns_limit_l_min -27
_diffrn_reflns_number 9436
_diffrn_reflns_theta_full 25.03
_diffrn_reflns_theta_max 25.03
_diffrn_reflns_theta_min 1.64
_exptl_absorpt_coefficient_mu 1.459
_exptl_absorpt_correction_T_max 0.7591
_exptl_absorpt_correction_T_min 0.7118
_exptl_absorpt_correction_type multi-scan
_exptl_absorpt_process_details SADABS
_exptl_crystal_density_diffrn 1.550
_exptl_crystal_density_method 'not measured'
_exptl_crystal_F_000 2240
_exptl_crystal_size_max 0.25
_exptl_crystal_size_mid 0.20
_exptl_crystal_size_min 0.20
_refine_diff_density_max 0.296
_refine_diff_density_min -0.298
_refine_diff_density_rms 0.069
_refine_ls_extinction_method none
_refine_ls_goodness_of_fit_ref 0.953
_refine_ls_hydrogen_treatment mixed
_refine_ls_matrix_type full
_refine_ls_number_parameters 271
_refine_ls_number_reflns 4144
_refine_ls_number_restraints 0
_refine_ls_restrained_S_all 0.953
_refine_ls_R_factor_all 0.0953
_refine_ls_R_factor_gt 0.0405
_refine_ls_shift/su_max 0.163
_refine_ls_shift/su_mean 0.014
_refine_ls_structure_factor_coef Fsqd
_refine_ls_weighting_details 'calc w=1/[\s^2^(Fo^2^)+(0.0470P)^2^+1.6000P] where P=(Fo^2^+2Fc^2^)/3'
_refine_ls_weighting_scheme calc
_refine_ls_wR_factor_gt 0.0817
_refine_ls_wR_factor_ref 0.1130
_reflns_number_gt 2306
_reflns_number_total 4144
_reflns_threshold_expression >2sigma(I)
_cod_data_source_file om060711rsi20060806_084358.cif
_cod_data_source_block 010330c
_cod_depositor_comments
;
The following automatic conversions were performed:

'_symmetry_cell_setting' value 'Monoclinic' changed to 'monoclinic'
according to /home/saulius/struct/CIF-dictionaries/cif_core.dic
dictionary named 'cif_core.dic' version 2.4.1 from
2010-06-29.

'_exptl_absorpt_correction_type' value 'MULTI-SCAN'
changed to 'multi-scan' according to
/home/saulius/struct/CIF-dictionaries/cif_core.dic dictionary named
'cif_core.dic' version 2.4.1 from 2010-06-29.

Automatic conversion script
Id: cif_fix_values 1715 2011-07-08 13:25:40Z adriana 
;
_cod_original_sg_symbol_H-M C2/c
_cod_database_code 4074501

loop_
_symmetry_equiv_pos_as_xyz
'x, y, z'
'-x, y, -z+1/2'
'x+1/2, y+1/2, z'
'-x+1/2, y+1/2, -z+1/2'
'-x, -y, -z'
'x, -y, z-1/2'
'-x+1/2, -y+1/2, -z'
'x+1/2, -y+1/2, z-1/2'

loop_
_atom_site_label
_atom_site_type_symbol
_atom_site_fract_x
_atom_site_fract_y
_atom_site_fract_z
_atom_site_U_iso_or_equiv
_atom_site_adp_type
_atom_site_occupancy
_atom_site_symmetry_multiplicity
_atom_site_calc_flag
_atom_site_refinement_flags
Fe1 Fe 0.14877(3) 0.03385(9) 0.03030(3) 0.0482(2) Uani 1 1 d .
Fe2 Fe 0.08680(3) 0.24714(9) 0.06540(3) 0.0451(2) Uani 1 1 d .
S1 S 0.16866(5) 0.29955(16) 0.03303(5) 0.0464(4) Uani 1 1 d .
S2 S 0.13718(5) 0.08333(16) 0.12609(6) 0.0470(4) Uani 1 1 d .
C1 C 0.1104(2) -0.1475(7) 0.0293(2) 0.0635(16) Uani 1 1 d .
O1 O 0.0864(2) -0.2633(5) 0.0287(2) 0.0987(16) Uani 1 1 d .
C2 C 0.1341(2) 0.0595(7) -0.0477(3) 0.0607(16) Uani 1 1 d .
O2 O 0.12429(18) 0.0785(6) -0.09699(19) 0.0871(15) Uani 1 1 d .
C3 C 0.2156(3) -0.0477(7) 0.0351(3) 0.0638(17) Uani 1 1 d .
O3 O 0.25832(19) -0.0979(5) 0.0395(2) 0.0874(14) Uani 1 1 d .
C4 C 0.0727(2) 0.4051(7) 0.1162(3) 0.0562(15) Uani 1 1 d .
O4 O 0.06303(18) 0.5032(5) 0.1485(2) 0.0834(14) Uani 1 1 d .
C5 C 0.0273(2) 0.1329(7) 0.0703(2) 0.0596(16) Uani 1 1 d .
O5 O -0.01063(17) 0.0583(6) 0.0727(2) 0.0937(15) Uani 1 1 d .
C6 C 0.0585(2) 0.3386(8) -0.0018(3) 0.0621(16) Uani 1 1 d .
O6 O 0.04142(17) 0.3968(6) -0.04459(19) 0.0933(15) Uani 1 1 d .
C7 C 0.22056(19) 0.3451(6) 0.0914(2) 0.0511(14) Uani 1 1 d .
H7A H 0.2204 0.2635 0.1219 0.061 Uiso 1 1 calc R
H7B H 0.2555 0.3429 0.0753 0.061 Uiso 1 1 calc R
C8 C 0.2121(2) 0.5059(7) 0.1182(3) 0.0629(16) Uani 1 1 d .
H8A H 0.2032 0.5845 0.0874 0.075 Uiso 1 1 calc R
H8B H 0.1826 0.5012 0.1437 0.075 Uiso 1 1 calc R
O7 O 0.25968(14) 0.5494(4) 0.15100(17) 0.0664(11) Uani 1 1 d .
C9 C 0.2570(2) 0.7021(7) 0.1789(3) 0.0694(18) Uani 1 1 d .
H9A H 0.2299 0.7667 0.1571 0.083 Uiso 1 1 calc R
H9B H 0.2913 0.7561 0.1771 0.083 Uiso 1 1 calc R
C10 C 0.2439(2) 0.6926(7) 0.2419(3) 0.0694(17) Uani 1 1 d .
H10A H 0.2682 0.6180 0.2631 0.083 Uiso 1 1 calc R
H10B H 0.2486 0.7973 0.2603 0.083 Uiso 1 1 calc R
O8 O 0.19027(15) 0.6408(5) 0.24489(17) 0.0662(11) Uani 1 1 d .
C11 C 0.1742(3) 0.6362(8) 0.3034(3) 0.0794(19) Uani 1 1 d .
H11A H 0.1756 0.7437 0.3199 0.095 Uiso 1 1 calc R
H11B H 0.1989 0.5693 0.3277 0.095 Uiso 1 1 calc R
C12 C 0.1188(3) 0.5718(8) 0.3049(3) 0.082(2) Uani 1 1 d .
H12A H 0.1049 0.5960 0.3427 0.098 Uiso 1 1 calc R
H12B H 0.0953 0.6214 0.2740 0.098 Uiso 1 1 calc R
O9 O 0.11991(16) 0.4063(5) 0.29645(17) 0.0697(11) Uani 1 1 d .
C13 C 0.0677(3) 0.3412(9) 0.2998(3) 0.083(2) Uani 1 1 d .
H13A H 0.0433 0.3861 0.2687 0.100 Uiso 1 1 calc R
H13B H 0.0543 0.3681 0.3376 0.100 Uiso 1 1 calc R
C14 C 0.0704(3) 0.1642(10) 0.2932(3) 0.090(2) Uani 1 1 d .
H14A H 0.1009 0.1225 0.3176 0.108 Uiso 1 1 calc R
H14B H 0.0379 0.1158 0.3062 0.108 Uiso 1 1 calc R
C15 C 0.0960(3) -0.0263(8) 0.2269(3) 0.078(2) Uani 1 1 d .
H15A H 0.0733 -0.1031 0.2454 0.093 Uiso 1 1 calc R
H15B H 0.1317 -0.0318 0.2469 0.093 Uiso 1 1 calc R
O10 O 0.07568(16) 0.1244(5) 0.23278(17) 0.0735(12) Uani 1 1 d .
C16 C 0.0987(2) -0.0699(6) 0.1626(2) 0.0635(16) Uani 1 1 d .
H16A H 0.0627 -0.0770 0.1434 0.076 Uiso 1 1 calc R
H16B H 0.1160 -0.1737 0.1595 0.076 Uiso 1 1 calc R

loop_
_atom_site_aniso_label
_atom_site_aniso_U_11
_atom_site_aniso_U_22
_atom_site_aniso_U_33
_atom_site_aniso_U_23
_atom_site_aniso_U_13
_atom_site_aniso_U_12
Fe1 0.0521(5) 0.0460(5) 0.0467(5) -0.0047(4) 0.0054(4) -0.0108(4)
Fe2 0.0440(4) 0.0485(5) 0.0426(4) 0.0030(4) 0.0012(3) -0.0062(4)
S1 0.0489(8) 0.0482(8) 0.0419(8) 0.0015(6) 0.0019(6) -0.0128(7)
S2 0.0499(8) 0.0469(8) 0.0440(8) 0.0057(6) 0.0030(6) -0.0073(7)
C1 0.071(4) 0.060(4) 0.060(4) -0.006(3) 0.002(3) -0.008(4)
O1 0.120(4) 0.058(3) 0.118(4) -0.004(3) 0.001(3) -0.042(3)
C2 0.061(4) 0.062(4) 0.061(4) -0.016(3) 0.012(3) -0.021(3)
O2 0.103(3) 0.114(4) 0.044(3) -0.010(3) 0.003(2) -0.032(3)
C3 0.078(5) 0.051(4) 0.064(4) -0.001(3) 0.019(4) -0.004(4)
O3 0.073(3) 0.087(3) 0.105(4) 0.010(3) 0.022(3) 0.014(3)
C4 0.060(4) 0.054(4) 0.054(4) 0.005(3) 0.005(3) 0.001(3)
O4 0.099(4) 0.073(3) 0.079(3) -0.017(2) 0.014(3) 0.003(3)
C5 0.044(4) 0.078(4) 0.055(4) 0.009(3) -0.002(3) -0.007(3)
O5 0.057(3) 0.122(4) 0.102(4) 0.011(3) 0.004(2) -0.036(3)
C6 0.047(4) 0.079(4) 0.060(4) 0.006(4) 0.000(3) -0.007(3)
O6 0.087(3) 0.129(4) 0.061(3) 0.030(3) -0.014(2) 0.014(3)
C7 0.042(3) 0.055(3) 0.056(4) 0.002(3) 0.001(3) -0.013(3)
C8 0.054(4) 0.067(4) 0.065(4) -0.017(3) -0.011(3) -0.010(3)
O7 0.051(2) 0.064(3) 0.081(3) -0.023(2) -0.0118(19) -0.012(2)
C9 0.062(4) 0.055(4) 0.090(5) -0.020(3) -0.006(3) -0.023(3)
C10 0.075(5) 0.056(4) 0.075(5) -0.018(3) -0.012(3) -0.004(3)
O8 0.065(3) 0.071(3) 0.061(3) -0.010(2) -0.004(2) -0.004(2)
C11 0.117(6) 0.066(4) 0.054(4) -0.012(3) -0.001(4) 0.019(4)
C12 0.082(5) 0.082(5) 0.084(5) -0.005(4) 0.020(4) 0.010(4)
O9 0.064(3) 0.065(3) 0.080(3) 0.003(2) 0.006(2) 0.011(2)
C13 0.073(5) 0.099(6) 0.081(5) -0.001(4) 0.022(4) -0.005(4)
C14 0.107(6) 0.113(6) 0.054(4) 0.006(4) 0.027(4) -0.025(5)
C15 0.084(5) 0.079(5) 0.074(5) 0.031(4) 0.027(4) 0.001(4)
O10 0.091(3) 0.075(3) 0.057(3) 0.015(2) 0.018(2) 0.003(3)
C16 0.072(4) 0.049(4) 0.072(4) 0.018(3) 0.018(3) -0.005(3)

loop_
_atom_type_symbol
_atom_type_description
_atom_type_scat_dispersion_real
_atom_type_scat_dispersion_imag
_atom_type_scat_source
C C 0.0033 0.0016 'International Tables Vol C Tables 4.2.6.8 and 6.1.1.4'
H H 0.0000 0.0000 'International Tables Vol C Tables 4.2.6.8 and 6.1.1.4'
N N 0.0061 0.0033 'International Tables Vol C Tables 4.2.6.8 and 6.1.1.4'
O O 0.0106 0.0060 'International Tables Vol C Tables 4.2.6.8 and 6.1.1.4'
S S 0.1246 0.1234 'International Tables Vol C Tables 4.2.6.8 and 6.1.1.4'
Fe Fe 0.3463 0.8444 'International Tables Vol C Tables 4.2.6.8 and 6.1.1.4'

loop_
_geom_angle_atom_site_label_1
_geom_angle_atom_site_label_2
_geom_angle_atom_site_label_3
_geom_angle
C1 Fe1 C2 91.1(2)
C1 Fe1 C3 100.0(3)
C2 Fe1 C3 102.9(3)
C1 Fe1 S2 93.36(18)
C2 Fe1 S2 154.08(19)
C3 Fe1 S2 101.46(19)
C1 Fe1 S1 160.21(19)
C2 Fe1 S1 86.46(18)
C3 Fe1 S1 99.67(19)
S2 Fe1 S1 80.74(5)
C1 Fe1 Fe2 105.02(18)
C2 Fe1 Fe2 98.31(19)
C3 Fe1 Fe2 146.68(19)
S2 Fe1 Fe2 55.90(4)
S1 Fe1 Fe2 56.09(4)
C5 Fe2 C6 90.3(2)
C5 Fe2 C4 98.4(3)
C6 Fe2 C4 98.6(3)
C5 Fe2 S2 93.77(18)
C6 Fe2 S2 159.87(19)
C4 Fe2 S2 100.30(18)
C5 Fe2 S1 154.57(19)
C6 Fe2 S1 87.04(17)
C4 Fe2 S1 107.00(18)
S2 Fe2 S1 80.85(6)
C5 Fe2 Fe1 100.2(2)
C6 Fe2 Fe1 103.93(19)
C4 Fe2 Fe1 150.55(18)
S2 Fe2 Fe1 55.95(5)
S1 Fe2 Fe1 56.24(4)
C7 S1 Fe2 114.36(17)
C7 S1 Fe1 111.43(18)
Fe2 S1 Fe1 67.67(4)
C16 S2 Fe2 114.4(2)
C16 S2 Fe1 114.81(19)
Fe2 S2 Fe1 68.16(5)
O1 C1 Fe1 179.5(6)
O2 C2 Fe1 178.6(6)
O3 C3 Fe1 178.3(6)
O4 C4 Fe2 178.8(6)
O5 C5 Fe2 179.0(6)
O6 C6 Fe2 178.8(5)
C8 C7 S1 111.6(4)
O7 C8 C7 107.9(4)
C8 O7 C9 113.6(4)
O7 C9 C10 113.5(5)
O8 C10 C9 109.9(5)
C10 O8 C11 113.1(5)
O8 C11 C12 111.2(5)
O9 C12 C11 109.0(5)
C12 O9 C13 110.0(5)
O9 C13 C14 109.1(5)
O10 C14 C13 109.7(5)
O10 C15 C16 111.2(5)
C15 O10 C14 111.8(5)
C15 C16 S2 109.5(4)

loop_
_geom_bond_atom_site_label_1
_geom_bond_atom_site_label_2
_geom_bond_distance
Fe1 C1 1.787(6)
Fe1 C2 1.792(7)
Fe1 C3 1.794(7)
Fe1 S2 2.2523(16)
Fe1 S1 2.2679(17)
Fe1 Fe2 2.5234(12)
Fe2 C5 1.772(6)
Fe2 C6 1.800(7)
Fe2 C4 1.802(6)
Fe2 S2 2.2511(16)
Fe2 S1 2.2641(16)
S1 C7 1.819(5)
S2 C16 1.832(5)
C1 O1 1.136(6)
C2 O2 1.136(6)
C3 O3 1.142(6)
C4 O4 1.136(6)
C5 O5 1.137(6)
C6 O6 1.137(6)
C7 C8 1.493(7)
C8 O7 1.399(6)
O7 C9 1.425(6)
C9 C10 1.491(8)
C10 O8 1.412(6)
O8 C11 1.418(6)
C11 C12 1.485(8)
C12 O9 1.392(7)
O9 C13 1.417(7)
C13 C14 1.484(9)
C14 O10 1.426(6)
C15 O10 1.363(7)
C15 C16 1.509(8)

loop_
_geom_torsion_atom_site_label_1
_geom_torsion_atom_site_label_2
_geom_torsion_atom_site_label_3
_geom_torsion_atom_site_label_4
_geom_torsion
C1 Fe1 Fe2 C5 -3.9(3)
C2 Fe1 Fe2 C5 89.6(2)
C3 Fe1 Fe2 C5 -141.3(4)
S2 Fe1 Fe2 C5 -87.65(18)
S1 Fe1 Fe2 C5 169.58(18)
C1 Fe1 Fe2 C6 -96.7(3)
C2 Fe1 Fe2 C6 -3.3(2)
C3 Fe1 Fe2 C6 125.9(4)
S2 Fe1 Fe2 C6 179.48(19)
S1 Fe1 Fe2 C6 76.71(19)
C1 Fe1 Fe2 C4 124.5(4)
C2 Fe1 Fe2 C4 -142.1(4)
C3 Fe1 Fe2 C4 -12.9(5)
S2 Fe1 Fe2 C4 40.7(4)
S1 Fe1 Fe2 C4 -62.1(4)
C1 Fe1 Fe2 S2 83.78(19)
C2 Fe1 Fe2 S2 177.21(17)
C3 Fe1 Fe2 S2 -53.6(3)
S1 Fe1 Fe2 S2 -102.77(6)
C1 Fe1 Fe2 S1 -173.5(2)
C2 Fe1 Fe2 S1 -80.02(17)
C3 Fe1 Fe2 S1 49.2(3)
S2 Fe1 Fe2 S1 102.77(6)
C5 Fe2 S1 C7 -128.8(5)
C6 Fe2 S1 C7 146.7(3)
C4 Fe2 S1 C7 48.6(3)
S2 Fe2 S1 C7 -49.4(2)
Fe1 Fe2 S1 C7 -104.3(2)
C5 Fe2 S1 Fe1 -24.5(4)
C6 Fe2 S1 Fe1 -108.9(2)
C4 Fe2 S1 Fe1 152.98(19)
S2 Fe2 S1 Fe1 54.93(5)
C1 Fe1 S1 C7 127.5(6)
C2 Fe1 S1 C7 -149.0(2)
C3 Fe1 S1 C7 -46.5(3)
S2 Fe1 S1 C7 53.62(18)
Fe2 Fe1 S1 C7 108.53(18)
C1 Fe1 S1 Fe2 19.0(5)
C2 Fe1 S1 Fe2 102.48(18)
C3 Fe1 S1 Fe2 -155.07(19)
S2 Fe1 S1 Fe2 -54.91(5)
C5 Fe2 S2 C16 -8.6(3)
C6 Fe2 S2 C16 -109.8(6)
C4 Fe2 S2 C16 90.7(3)
S1 Fe2 S2 C16 -163.6(2)
Fe1 Fe2 S2 C16 -108.3(2)
C5 Fe2 S2 Fe1 99.77(19)
C6 Fe2 S2 Fe1 -1.5(5)
C4 Fe2 S2 Fe1 -160.98(18)
S1 Fe2 S2 Fe1 -55.21(5)
C1 Fe1 S2 C16 1.8(3)
C2 Fe1 S2 C16 101.4(4)
C3 Fe1 S2 C16 -99.1(3)
S1 Fe1 S2 C16 162.8(2)
Fe2 Fe1 S2 C16 107.7(2)
C1 Fe1 S2 Fe2 -105.89(19)
C2 Fe1 S2 Fe2 -6.3(4)
C3 Fe1 S2 Fe2 153.18(19)
S1 Fe1 S2 Fe2 55.10(5)
C2 Fe1 C1 O1 109(65)
C3 Fe1 C1 O1 6(65)
S2 Fe1 C1 O1 -96(65)
S1 Fe1 C1 O1 -168(100)
Fe2 Fe1 C1 O1 -152(100)
C1 Fe1 C2 O2 120(23)
C3 Fe1 C2 O2 -140(23)
S2 Fe1 C2 O2 19(24)
S1 Fe1 C2 O2 -41(23)
Fe2 Fe1 C2 O2 14(23)
C1 Fe1 C3 O3 -116(20)
C2 Fe1 C3 O3 150(20)
S2 Fe1 C3 O3 -20(20)
S1 Fe1 C3 O3 62(20)
Fe2 Fe1 C3 O3 22(20)
C5 Fe2 C4 O4 9(32)
C6 Fe2 C4 O4 100(32)
S2 Fe2 C4 O4 -87(32)
S1 Fe2 C4 O4 -170(100)
Fe1 Fe2 C4 O4 -120(32)
C6 Fe2 C5 O5 68(34)
C4 Fe2 C5 O5 167(100)
S2 Fe2 C5 O5 -92(34)
S1 Fe2 C5 O5 -16(35)
Fe1 Fe2 C5 O5 -36(35)
C5 Fe2 C6 O6 -152(30)
C4 Fe2 C6 O6 110(30)
S2 Fe2 C6 O6 -50(31)
S1 Fe2 C6 O6 3(30)
Fe1 Fe2 C6 O6 -51(30)
Fe2 S1 C7 C8 -71.3(4)
Fe1 S1 C7 C8 -145.7(3)
S1 C7 C8 O7 -165.0(4)
C7 C8 O7 C9 179.8(4)
C8 O7 C9 C10 96.6(6)
O7 C9 C10 O8 -68.9(6)
C9 C10 O8 C11 -177.2(5)
C10 O8 C11 C12 -176.5(5)
O8 C11 C12 O9 74.8(6)
C11 C12 O9 C13 177.9(5)
C12 O9 C13 C14 -177.6(5)
O9 C13 C14 O10 -75.3(7)
C16 C15 O10 C14 177.2(5)
C13 C14 O10 C15 159.6(6)
O10 C15 C16 S2 54.8(6)
Fe2 S2 C16 C15 -106.3(4)
Fe1 S2 C16 C15 177.6(3)
